data_2215472
loop_
_publ_author_name
'Jian-Guo Chang'
'Guo-Fang He'
'Yan-Fei Li'

_publ_section_title
;
 (<i>E</i>,<i>E</i>)-4,4'-Dichloro-2,2'-(1,1'-azinodimethylene)diphenol
;
_journal_coeditor_code FL2158
_journal_issue 10
_journal_name_full 'Acta Crystallographica Section E'
_journal_page_first o3982
_journal_page_last o3982
_journal_paper_doi 10.1107/S1600536807042870
_journal_volume 63
_journal_year 2007
_chemical_formula_iupac 'C16 H14 Cl2 N2 O2'
_chemical_formula_moiety 'C16 H14 Cl2 N2 O2'
_chemical_formula_sum 'C16 H14 Cl2 N2 O2'
_chemical_formula_weight 337.19
_chemical_name_systematic
;
(E,E)-4,4'-Dichloro-2,2'-(1,1'-azinodiethylene)diphenol
;
_space_group_IT_number 2
_symmetry_cell_setting triclinic
_symmetry_space_group_name_Hall '-P 1'
_symmetry_space_group_name_H-M 'P -1'
_atom_sites_solution_hydrogens geom
_atom_sites_solution_primary direct
_atom_sites_solution_secondary difmap
_cell_angle_alpha 89.520(2)
_cell_angle_beta 88.7920(10)
_cell_angle_gamma 86.164(2)
_cell_formula_units_Z 1
_cell_length_a 3.9105(2)
_cell_length_b 6.2985(4)
_cell_length_c 15.1479(9)
_cell_measurement_reflns_used 1047
_cell_measurement_temperature 273(2)
_cell_measurement_theta_max 23.00
_cell_measurement_theta_min 2.69
_cell_volume 372.17(4)
_computing_cell_refinement 'SAINT (Bruker, 2005)'
_computing_data_collection 'APEX2 (Bruker, 2005)'
_computing_data_reduction 'SAINT (Bruker, 2005)'
_computing_molecular_graphics 'SHELXTL (Sheldrick, 1997b)'
_computing_publication_material 'SHELXTL (Sheldrick, 1997b)'
_computing_structure_refinement 'SHELXL97 (Sheldrick, 1997a)'
_computing_structure_solution 'SHELXS97 (Sheldrick, 1997a)'
_diffrn_ambient_temperature 273(2)
_diffrn_measured_fraction_theta_full 0.995
_diffrn_measured_fraction_theta_max 0.995
_diffrn_measurement_device_type 'Bruker APEX II CCD area-detector'
_diffrn_measurement_method 'phi and omega scans'
_diffrn_radiation_monochromator graphite
_diffrn_radiation_source 'fine-focus sealed tube'
_diffrn_radiation_type MoK\a
_diffrn_radiation_wavelength 0.71073
_diffrn_reflns_av_R_equivalents 0.0246
_diffrn_reflns_av_sigmaI/netI 0.0247
_diffrn_reflns_limit_h_max 4
_diffrn_reflns_limit_h_min -4
_diffrn_reflns_limit_k_max 7
_diffrn_reflns_limit_k_min -7
_diffrn_reflns_limit_l_max 18
_diffrn_reflns_limit_l_min -17
_diffrn_reflns_number 4295
_diffrn_reflns_theta_full 25.00
_diffrn_reflns_theta_max 25.00
_diffrn_reflns_theta_min 1.34
_exptl_absorpt_coefficient_mu 0.444
_exptl_absorpt_correction_T_max 0.9486
_exptl_absorpt_correction_T_min 0.8971
_exptl_absorpt_correction_type multi-scan
_exptl_absorpt_process_details '(SADABS; Sheldrick, 2003)'
_exptl_crystal_colour colorless
_exptl_crystal_density_diffrn 1.504
_exptl_crystal_density_method 'not measured'
_exptl_crystal_description plate
_exptl_crystal_F_000 174
_exptl_crystal_size_max 0.25
_exptl_crystal_size_mid 0.18
_exptl_crystal_size_min 0.12
_refine_diff_density_max 0.214
_refine_diff_density_min -0.176
_refine_ls_extinction_method none
_refine_ls_goodness_of_fit_ref 1.004
_refine_ls_hydrogen_treatment constr
_refine_ls_matrix_type full
_refine_ls_number_parameters 102
_refine_ls_number_reflns 1315
_refine_ls_number_restraints 0
_refine_ls_restrained_S_all 1.004
_refine_ls_R_factor_all 0.0506
_refine_ls_R_factor_gt 0.0360
_refine_ls_shift/su_max 0.003
_refine_ls_shift/su_mean 0.000
_refine_ls_structure_factor_coef Fsqd
_refine_ls_weighting_details 'calc w=1/[\s^2^(Fo^2^)+(0.0223P)^2^+0.2290P] where P=(Fo^2^+2Fc^2^)/3'
_refine_ls_weighting_scheme calc
_refine_ls_wR_factor_gt 0.0731
_refine_ls_wR_factor_ref 0.0807
_reflns_number_gt 1010
_reflns_number_total 1315
_reflns_threshold_expression >2sigma(I)
_cod_data_source_file fl2158.cif
_cod_data_source_block I
_cod_original_sg_symbol_H-M P-1
_cod_database_code 2215472
_cod_database_fobs_code 2215472

loop_
_symmetry_equiv_pos_as_xyz
'x, y, z'
'-x, -y, -z'

loop_
_atom_site_type_symbol
_atom_site_label
_atom_site_fract_x
_atom_site_fract_y
_atom_site_fract_z
_atom_site_U_iso_or_equiv
_atom_site_adp_type
_atom_site_calc_flag
_atom_site_refinement_flags
_atom_site_occupancy
Cl Cl1 0.07776(19) 0.29780(11) 0.07597(4) 0.0668(3) Uani d . 1
O O1 0.6578(4) -0.3076(2) 0.33622(10) 0.0531(4) Uani d . 1
H H1 0.6553 -0.2565 0.3859 0.080 Uiso calc R 1
N N1 0.5071(4) -0.0325(3) 0.45587(10) 0.0392(4) Uani d . 1
C C1 0.5138(5) -0.1637(3) 0.27931(13) 0.0408(5) Uani d . 1
C C2 0.3675(5) 0.0368(3) 0.30718(13) 0.0357(5) Uani d . 1
C C3 0.2340(5) 0.1759(3) 0.24204(13) 0.0409(5) Uani d . 1
H H3 0.1387 0.3095 0.2581 0.049 Uiso calc R 1
C C4 0.2415(6) 0.1185(4) 0.15515(14) 0.0458(6) Uani d . 1
C C5 0.3773(6) -0.0796(4) 0.12886(14) 0.0525(6) Uani d . 1
H H5 0.3771 -0.1182 0.0697 0.063 Uiso calc R 1
C C6 0.5124(6) -0.2187(4) 0.19101(14) 0.0509(6) Uani d . 1
H H6 0.6046 -0.3521 0.1736 0.061 Uiso calc R 1
C C7 0.3551(5) 0.0988(3) 0.40064(12) 0.0347(5) Uani d . 1
C C8 0.1725(6) 0.3052(3) 0.42815(14) 0.0450(6) Uani d . 1
H H8A 0.0690 0.2888 0.4856 0.068 Uiso calc R 1
H H8B -0.0020 0.3455 0.3864 0.068 Uiso calc R 1
H H8C 0.3335 0.4136 0.4300 0.068 Uiso calc R 1

loop_
_atom_site_aniso_label
_atom_site_aniso_U_11
_atom_site_aniso_U_22
_atom_site_aniso_U_33
_atom_site_aniso_U_12
_atom_site_aniso_U_13
_atom_site_aniso_U_23
Cl1 0.0850(5) 0.0718(5) 0.0411(3) 0.0148(4) -0.0136(3) 0.0121(3)
O1 0.0727(12) 0.0382(9) 0.0462(9) 0.0140(8) -0.0056(8) 0.0026(7)
N1 0.0479(11) 0.0350(10) 0.0339(8) 0.0045(8) -0.0053(8) 0.0026(7)
C1 0.0436(13) 0.0364(12) 0.0418(12) 0.0005(10) -0.0021(10) 0.0051(9)
C2 0.0367(12) 0.0343(11) 0.0360(11) -0.0007(9) -0.0035(9) 0.0029(9)
C3 0.0423(13) 0.0381(12) 0.0415(12) 0.0042(10) -0.0050(9) 0.0025(9)
C4 0.0487(14) 0.0502(14) 0.0380(12) 0.0026(11) -0.0061(10) 0.0068(10)
C5 0.0630(16) 0.0585(16) 0.0356(12) 0.0004(12) -0.0030(11) -0.0049(11)
C6 0.0621(16) 0.0440(13) 0.0453(13) 0.0068(12) -0.0010(11) -0.0057(10)
C7 0.0344(12) 0.0312(11) 0.0383(11) -0.0005(9) -0.0034(9) 0.0038(9)
C8 0.0510(14) 0.0393(12) 0.0432(12) 0.0099(10) -0.0053(10) 0.0017(10)

loop_
_atom_type_symbol
_atom_type_description
_atom_type_scat_dispersion_real
_atom_type_scat_dispersion_imag
_atom_type_scat_source
C C 0.0033 0.0016 'International Tables Vol C Tables 4.2.6.8 and 6.1.1.4'
H H 0.0000 0.0000 'International Tables Vol C Tables 4.2.6.8 and 6.1.1.4'
N N 0.0061 0.0033 'International Tables Vol C Tables 4.2.6.8 and 6.1.1.4'
O O 0.0106 0.0060 'International Tables Vol C Tables 4.2.6.8 and 6.1.1.4'
Cl Cl 0.1484 0.1585 'International Tables Vol C Tables 4.2.6.8 and 6.1.1.4'

loop_
_geom_angle_atom_site_label_1
_geom_angle_atom_site_label_2
_geom_angle_atom_site_label_3
_geom_angle_site_symmetry_3
_geom_angle
C1 O1 H1 . 109.5
C7 N1 N1 2_656 115.28(19)
O1 C1 C6 . 117.51(19)
O1 C1 C2 . 122.30(18)
C6 C1 C2 . 120.19(19)
C3 C2 C1 . 117.37(18)
C3 C2 C7 . 120.79(18)
C1 C2 C7 . 121.85(17)
C4 C3 C2 . 121.11(19)
C4 C3 H3 . 119.4
C2 C3 H3 . 119.4
C3 C4 C5 . 121.08(19)
C3 C4 Cl1 . 119.64(17)
C5 C4 Cl1 . 119.27(17)
C6 C5 C4 . 119.2(2)
C6 C5 H5 . 120.4
C4 C5 H5 . 120.4
C5 C6 C1 . 121.1(2)
C5 C6 H6 . 119.5
C1 C6 H6 . 119.5
N1 C7 C2 . 116.84(17)
N1 C7 C8 . 123.10(18)
C2 C7 C8 . 120.06(17)
C7 C8 H8A . 109.5
C7 C8 H8B . 109.5
H8A C8 H8B . 109.5
C7 C8 H8C . 109.5
H8A C8 H8C . 109.5
H8B C8 H8C . 109.5

loop_
_geom_bond_atom_site_label_1
_geom_bond_atom_site_label_2
_geom_bond_site_symmetry_2
_geom_bond_distance
Cl1 C4 . 1.743(2)
O1 C1 . 1.350(2)
O1 H1 . 0.8200
N1 C7 . 1.297(2)
N1 N1 2_656 1.400(3)
C1 C6 . 1.385(3)
C1 C2 . 1.415(3)
C2 C3 . 1.400(3)
C2 C7 . 1.471(3)
C3 C4 . 1.367(3)
C3 H3 . 0.9300
C4 C5 . 1.382(3)
C5 C6 . 1.370(3)
C5 H5 . 0.9300
C6 H6 . 0.9300
C7 C8 . 1.499(3)
C8 H8A . 0.9600
C8 H8B . 0.9600
C8 H8C . 0.9600

loop_
_geom_hbond_atom_site_label_D
_geom_hbond_atom_site_label_H
_geom_hbond_atom_site_label_A
_geom_hbond_site_symmetry_A
_geom_hbond_distance_DH
_geom_hbond_distance_HA
_geom_hbond_distance_DA
_geom_hbond_angle_DHA
_geom_hbond_publ_flag
O1 H1 N1 . 0.82 1.83 2.551(2) 146.3 y
C8 H8B O1 1_465 0.96 2.60 3.368(2) 137.4 y
C8 H8C O1 1_565 0.96 2.63 3.455(3) 144.9 y

loop_
_geom_torsion_atom_site_label_1
_geom_torsion_atom_site_label_2
_geom_torsion_atom_site_label_3
_geom_torsion_atom_site_label_4
_geom_torsion_site_symmetry_1
_geom_torsion
O1 C1 C2 C3 . 178.2(2)
C6 C1 C2 C3 . -1.9(3)
O1 C1 C2 C7 . -1.7(3)
C6 C1 C2 C7 . 178.2(2)
C1 C2 C3 C4 . 0.8(3)
C7 C2 C3 C4 . -179.3(2)
C2 C3 C4 C5 . 0.8(4)
C2 C3 C4 Cl1 . -179.15(17)
C3 C4 C5 C6 . -1.3(4)
Cl1 C4 C5 C6 . 178.66(19)
C4 C5 C6 C1 . 0.2(4)
O1 C1 C6 C5 . -178.6(2)
C2 C1 C6 C5 . 1.4(4)
N1 N1 C7 C2 2_656 179.4(2)
N1 N1 C7 C8 2_656 -0.7(3)
C3 C2 C7 N1 . -174.95(19)
C1 C2 C7 N1 . 4.9(3)
C3 C2 C7 C8 . 5.1(3)
C1 C2 C7 C8 . -175.0(2)
